data_7108692
loop_
_publ_author_name
'Fu-Sheng Guo'
'Yan-Cong Chen'
'Jun-Liang Liu'
'Ji-Dong Leng'
'Zhao-Sha Meng'
'Peter Vrabel'
'Martin Orendac'
'Ming-Liang Tong'

_publ_section_title
;
 A large cryogenic magnetocaloric effect exhibited at low field by a 3D
 ferromagnetically coupled Mn(II)-Gd(III) framework material
;
_journal_name_full Chem.Commun.
_journal_page_first 12219
_journal_paper_doi 10.1039/c2cc37510a
_journal_volume 48
_journal_year 2012
_chemical_formula_sum 'C24 H48 Gd2 Mn3 O42'
_chemical_formula_weight 1487.94
_chemical_name_systematic
;
?
;
_space_group_IT_number 228
_symmetry_cell_setting cubic
_symmetry_space_group_name_Hall '-F 4ud 2vw 3'
_symmetry_space_group_name_H-M 'F d -3 c :2'
_atom_sites_solution_hydrogens geom
_atom_sites_solution_primary direct
_atom_sites_solution_secondary difmap
_audit_creation_method SHELXL-97
_cell_angle_alpha 90.00
_cell_angle_beta 90.00
_cell_angle_gamma 90.00
_cell_formula_units_Z 16
_cell_length_a 26.1065(9)
_cell_length_b 26.1065(9)
_cell_length_c 26.1065(9)
_cell_measurement_reflns_used 5152
_cell_measurement_temperature 150(2)
_cell_measurement_theta_max 27.47
_cell_measurement_theta_min 3.13
_cell_volume 17792.9(11)
_computing_cell_refinement 'PROCESS-AUTO (Rigaku Corporation, 1998)'
_computing_data_collection 'PROCESS-AUTO (Rigaku Corporation, 1998)'
_computing_data_reduction 'PROCESS-AUTO (Rigaku Corporation, 1998)'
_computing_molecular_graphics 'Bruker SHELXTL'
_computing_publication_material 'Bruker SHELXTL'
_computing_structure_refinement 'SHELXL-97 (Sheldrick, 1997)'
_computing_structure_solution 'SHELXS-97 (Sheldrick, 1990)'
_diffrn_ambient_temperature 150(2)
_diffrn_measured_fraction_theta_full 0.982
_diffrn_measured_fraction_theta_max 0.982
_diffrn_measurement_device_type 'Rigaku R-AXIS SPIDER Image Plate diffrac= tometer'
_diffrn_measurement_method 'phi and omega scans'
_diffrn_radiation_monochromator graphite
_diffrn_radiation_source 'fine-focus sealed tube'
_diffrn_radiation_type MoK\a
_diffrn_radiation_wavelength 0.71073
_diffrn_reflns_av_R_equivalents 0.0326
_diffrn_reflns_av_sigmaI/netI 0.0193
_diffrn_reflns_limit_h_max 31
_diffrn_reflns_limit_h_min -26
_diffrn_reflns_limit_k_max 30
_diffrn_reflns_limit_k_min -28
_diffrn_reflns_limit_l_max 31
_diffrn_reflns_limit_l_min -22
_diffrn_reflns_number 6973
_diffrn_reflns_theta_full 24.99
_diffrn_reflns_theta_max 24.99
_diffrn_reflns_theta_min 3.82
_exptl_absorpt_coefficient_mu 3.896
_exptl_absorpt_correction_T_max 0.7457
_exptl_absorpt_correction_T_min 0.7457
_exptl_absorpt_correction_type multi-scan
_exptl_absorpt_process_details '(ABSCOR; Higashi, 1995)'
_exptl_crystal_colour coloeless
_exptl_crystal_density_diffrn 2.222
_exptl_crystal_density_method 'not measured'
_exptl_crystal_description cubic
_exptl_crystal_F_000 11696
_exptl_crystal_size_max 0.08
_exptl_crystal_size_mid 0.08
_exptl_crystal_size_min 0.08
_refine_diff_density_max 1.370
_refine_diff_density_min -0.885
_refine_diff_density_rms 0.152
_refine_ls_extinction_method none
_refine_ls_goodness_of_fit_ref 1.061
_refine_ls_hydrogen_treatment constr
_refine_ls_matrix_type full
_refine_ls_number_parameters 57
_refine_ls_number_reflns 644
_refine_ls_number_restraints 0
_refine_ls_restrained_S_all 1.061
_refine_ls_R_factor_all 0.0911
_refine_ls_R_factor_gt 0.0852
_refine_ls_shift/su_max 0.000
_refine_ls_shift/su_mean 0.000
_refine_ls_structure_factor_coef Fsqd
_refine_ls_weighting_details 'calc w==1/[\s^2^(Fo^2^)+(0.0001P)^2^+2200.0000P] where P==(Fo^2^+2Fc^2^)/=3'
_refine_ls_weighting_scheme calc
_refine_ls_wR_factor_gt 0.1436
_refine_ls_wR_factor_ref 0.1454
_reflns_number_gt 513
_reflns_number_total 644
_reflns_threshold_expression >2sigma(I)
_cod_data_source_file c2cc37510a.txt
_cod_data_source_block gdmn
_cod_original_sg_symbol_H-M Fd-3c
_cod_database_code 7108692

loop_
_symmetry_equiv_pos_as_xyz
'x, y, z'
'-x+1/4, -y+3/4, z+1/2'
'-x+3/4, y+1/2, -z+1/4'
'x+1/2, -y+1/4, -z+3/4'
'z, x, y'
'z+1/2, -x+1/4, -y+3/4'
'-z+1/4, -x+3/4, y+1/2'
'-z+3/4, x+1/2, -y+1/4'
'y, z, x'
'-y+3/4, z+1/2, -x+1/4'
'y+1/2, -z+1/4, -x+3/4'
'-y+1/4, -z+3/4, x+1/2'
'y+3/4, x+1/4, -z'
'-y+1/2, -x+1/2, -z+1/2'
'y+1/4, -x, z+3/4'
'-y, x+3/4, z+1/4'
'x+3/4, z+1/4, -y'
'-x, z+3/4, y+1/4'
'-x+1/2, -z+1/2, -y+1/2'
'x+1/4, -z, y+3/4'
'z+3/4, y+1/4, -x'
'z+1/4, -y, x+3/4'
'-z, y+3/4, x+1/4'
'-z+1/2, -y+1/2, -x+1/2'
'x, y+1/2, z+1/2'
'-x+1/4, -y+5/4, z+1'
'-x+3/4, y+1, -z+3/4'
'x+1/2, -y+3/4, -z+5/4'
'z, x+1/2, y+1/2'
'z+1/2, -x+3/4, -y+5/4'
'-z+1/4, -x+5/4, y+1'
'-z+3/4, x+1, -y+3/4'
'y, z+1/2, x+1/2'
'-y+3/4, z+1, -x+3/4'
'y+1/2, -z+3/4, -x+5/4'
'-y+1/4, -z+5/4, x+1'
'y+3/4, x+3/4, -z+1/2'
'-y+1/2, -x+1, -z+1'
'y+1/4, -x+1/2, z+5/4'
'-y, x+5/4, z+3/4'
'x+3/4, z+3/4, -y+1/2'
'-x, z+5/4, y+3/4'
'-x+1/2, -z+1, -y+1'
'x+1/4, -z+1/2, y+5/4'
'z+3/4, y+3/4, -x+1/2'
'z+1/4, -y+1/2, x+5/4'
'-z, y+5/4, x+3/4'
'-z+1/2, -y+1, -x+1'
'x+1/2, y, z+1/2'
'-x+3/4, -y+3/4, z+1'
'-x+5/4, y+1/2, -z+3/4'
'x+1, -y+1/4, -z+5/4'
'z+1/2, x, y+1/2'
'z+1, -x+1/4, -y+5/4'
'-z+3/4, -x+3/4, y+1'
'-z+5/4, x+1/2, -y+3/4'
'y+1/2, z, x+1/2'
'-y+5/4, z+1/2, -x+3/4'
'y+1, -z+1/4, -x+5/4'
'-y+3/4, -z+3/4, x+1'
'y+5/4, x+1/4, -z+1/2'
'-y+1, -x+1/2, -z+1'
'y+3/4, -x, z+5/4'
'-y+1/2, x+3/4, z+3/4'
'x+5/4, z+1/4, -y+1/2'
'-x+1/2, z+3/4, y+3/4'
'-x+1, -z+1/2, -y+1'
'x+3/4, -z, y+5/4'
'z+5/4, y+1/4, -x+1/2'
'z+3/4, -y, x+5/4'
'-z+1/2, y+3/4, x+3/4'
'-z+1, -y+1/2, -x+1'
'x+1/2, y+1/2, z'
'-x+3/4, -y+5/4, z+1/2'
'-x+5/4, y+1, -z+1/4'
'x+1, -y+3/4, -z+3/4'
'z+1/2, x+1/2, y'
'z+1, -x+3/4, -y+3/4'
'-z+3/4, -x+5/4, y+1/2'
'-z+5/4, x+1, -y+1/4'
'y+1/2, z+1/2, x'
'-y+5/4, z+1, -x+1/4'
'y+1, -z+3/4, -x+3/4'
'-y+3/4, -z+5/4, x+1/2'
'y+5/4, x+3/4, -z'
'-y+1, -x+1, -z+1/2'
'y+3/4, -x+1/2, z+3/4'
'-y+1/2, x+5/4, z+1/4'
'x+5/4, z+3/4, -y'
'-x+1/2, z+5/4, y+1/4'
'-x+1, -z+1, -y+1/2'
'x+3/4, -z+1/2, y+3/4'
'z+5/4, y+3/4, -x'
'z+3/4, -y+1/2, x+3/4'
'-z+1/2, y+5/4, x+1/4'
'-z+1, -y+1, -x+1/2'
'-x, -y, -z'
'x-1/4, y-3/4, -z-1/2'
'x-3/4, -y-1/2, z-1/4'
'-x-1/2, y-1/4, z-3/4'
'-z, -x, -y'
'-z-1/2, x-1/4, y-3/4'
'z-1/4, x-3/4, -y-1/2'
'z-3/4, -x-1/2, y-1/4'
'-y, -z, -x'
'y-3/4, -z-1/2, x-1/4'
'-y-1/2, z-1/4, x-3/4'
'y-1/4, z-3/4, -x-1/2'
'-y-3/4, -x-1/4, z'
'y-1/2, x-1/2, z-1/2'
'-y-1/4, x, -z-3/4'
'y, -x-3/4, -z-1/4'
'-x-3/4, -z-1/4, y'
'x, -z-3/4, -y-1/4'
'x-1/2, z-1/2, y-1/2'
'-x-1/4, z, -y-3/4'
'-z-3/4, -y-1/4, x'
'-z-1/4, y, -x-3/4'
'z, -y-3/4, -x-1/4'
'z-1/2, y-1/2, x-1/2'
'-x, -y+1/2, -z+1/2'
'x-1/4, y-1/4, -z'
'x-3/4, -y, z+1/4'
'-x-1/2, y+1/4, z-1/4'
'-z, -x+1/2, -y+1/2'
'-z-1/2, x+1/4, y-1/4'
'z-1/4, x-1/4, -y'
'z-3/4, -x, y+1/4'
'-y, -z+1/2, -x+1/2'
'y-3/4, -z, x+1/4'
'-y-1/2, z+1/4, x-1/4'
'y-1/4, z-1/4, -x'
'-y-3/4, -x+1/4, z+1/2'
'y-1/2, x, z'
'-y-1/4, x+1/2, -z-1/4'
'y, -x-1/4, -z+1/4'
'-x-3/4, -z+1/4, y+1/2'
'x, -z-1/4, -y+1/4'
'x-1/2, z, y'
'-x-1/4, z+1/2, -y-1/4'
'-z-3/4, -y+1/4, x+1/2'
'-z-1/4, y+1/2, -x-1/4'
'z, -y-1/4, -x+1/4'
'z-1/2, y, x'
'-x+1/2, -y, -z+1/2'
'x+1/4, y-3/4, -z'
'x-1/4, -y-1/2, z+1/4'
'-x, y-1/4, z-1/4'
'-z+1/2, -x, -y+1/2'
'-z, x-1/4, y-1/4'
'z+1/4, x-3/4, -y'
'z-1/4, -x-1/2, y+1/4'
'-y+1/2, -z, -x+1/2'
'y-1/4, -z-1/2, x+1/4'
'-y, z-1/4, x-1/4'
'y+1/4, z-3/4, -x'
'-y-1/4, -x-1/4, z+1/2'
'y, x-1/2, z'
'-y+1/4, x, -z-1/4'
'y+1/2, -x-3/4, -z+1/4'
'-x-1/4, -z-1/4, y+1/2'
'x+1/2, -z-3/4, -y+1/4'
'x, z-1/2, y'
'-x+1/4, z, -y-1/4'
'-z-1/4, -y-1/4, x+1/2'
'-z+1/4, y, -x-1/4'
'z+1/2, -y-3/4, -x+1/4'
'z, y-1/2, x'
'-x+1/2, -y+1/2, -z'
'x+1/4, y-1/4, -z-1/2'
'x-1/4, -y, z-1/4'
'-x, y+1/4, z-3/4'
'-z+1/2, -x+1/2, -y'
'-z, x+1/4, y-3/4'
'z+1/4, x-1/4, -y-1/2'
'z-1/4, -x, y-1/4'
'-y+1/2, -z+1/2, -x'
'y-1/4, -z, x-1/4'
'-y, z+1/4, x-3/4'
'y+1/4, z-1/4, -x-1/2'
'-y-1/4, -x+1/4, z'
'y, x, z-1/2'
'-y+1/4, x+1/2, -z-3/4'
'y+1/2, -x-1/4, -z-1/4'
'-x-1/4, -z+1/4, y'
'x+1/2, -z-1/4, -y-1/4'
'x, z, y-1/2'
'-x+1/4, z+1/2, -y-3/4'
'-z-1/4, -y+1/4, x'
'-z+1/4, y+1/2, -x-3/4'
'z+1/2, -y-1/4, -x-1/4'
'z, y, x-1/2'

loop_
_atom_site_label
_atom_site_type_symbol
_atom_site_fract_x
_atom_site_fract_y
_atom_site_fract_z
_atom_site_U_iso_or_equiv
_atom_site_adp_type
_atom_site_occupancy
_atom_site_symmetry_multiplicity
_atom_site_calc_flag
_atom_site_refinement_flags
Gd1 Gd 1.0000 1.0000 0.2500 0.0669(6) Uani 1 6 d S
Mn1 Mn 1.0000 0.7500 0.2500 0.0562(11) Uani 1 6 d S
Mn2 Mn 0.8750 0.8750 0.3750 0.090(3) Uani 1 12 d S
C1 C 1.0092(5) 0.8745(6) 0.2527(6) 0.072(4) Uani 1 1 d .
C2 C 1.0036(7) 0.8815(6) 0.1938(6) 0.084(5) Uani 1 1 d .
H2A H 1.0337 0.8668 0.1761 0.101 Uiso 1 1 calc R
H2B H 0.9725 0.8636 0.1815 0.101 Uiso 1 1 calc R
O1 O 1.0090(4) 0.9139(4) 0.2797(4) 0.078(3) Uani 1 1 d .
O2 O 1.0136(4) 0.8297(4) 0.2712(4) 0.075(3) Uani 1 1 d .
O3 O 1.0000 0.9336(3) 0.1836(3) 0.074(4) Uani 1 2 d S
O1W O 0.9579(6) 0.8750 0.3750 0.125(7) Uani 1 2 d S
H1W H 0.9769 0.8850 0.3505 0.150 Uiso 1 1 d R
O2W O 1.0769(10) 0.8750 0.3750 0.272(18) Uani 1 2 d S
H2W H 1.0579 0.8849 0.3505 0.326 Uiso 1 1 d R

loop_
_atom_site_aniso_label
_atom_site_aniso_U_11
_atom_site_aniso_U_22
_atom_site_aniso_U_33
_atom_site_aniso_U_23
_atom_site_aniso_U_13
_atom_site_aniso_U_12
Gd1 0.0669(6) 0.0669(6) 0.0669(6) -0.0239(6) -0.0239(6) 0.0239(6)
Mn1 0.0562(11) 0.0562(11) 0.0562(11) -0.0116(12) 0.0116(12) 0.0116(12)
Mn2 0.090(3) 0.090(3) 0.090(3) 0.000 0.000 0.000
C1 0.044(8) 0.077(9) 0.095(12) -0.025(9) -0.002(8) 0.019(7)
C2 0.106(13) 0.063(10) 0.083(11) -0.017(8) -0.018(10) 0.021(10)
O1 0.098(9) 0.061(6) 0.075(7) -0.022(5) -0.023(6) 0.019(6)
O2 0.077(7) 0.056(6) 0.091(8) -0.007(5) 0.003(5) 0.008(5)
O3 0.089(11) 0.067(6) 0.067(6) -0.023(7) -0.020(6) 0.020(6)
O1W 0.080(12) 0.20(2) 0.088(14) 0.015(14) 0.000 0.000
O2W 0.20(3) 0.44(6) 0.18(3) -0.09(3) 0.000 0.000

loop_
_atom_type_symbol
_atom_type_description
_atom_type_scat_dispersion_real
_atom_type_scat_dispersion_imag
_atom_type_scat_source
C C 0.0033 0.0016 'International Tables Vol C Tables 4.2.6.8 and 6.1.1.4'
H H 0.0000 0.0000 'International Tables Vol C Tables 4.2.6.8 and 6.1.1.4'
O O 0.0106 0.0060 'International Tables Vol C Tables 4.2.6.8 and 6.1.1.4'
Mn Mn 0.3368 0.7283 'International Tables Vol C Tables 4.2.6.8 and 6.1.1.4'
Gd Gd -0.1653 3.9035 'International Tables Vol C Tables 4.2.6.8 and 6.1.1.4'

loop_
_geom_angle_atom_site_label_1
_geom_angle_atom_site_label_2
_geom_angle_atom_site_label_3
_geom_angle
_geom_angle_site_symmetry_1
_geom_angle_site_symmetry_3
O1 Gd1 O1 128.3(4) 70_573 59_465
O1 Gd1 O1 145.2(5) 70_573 .
O1 Gd1 O1 79.6(4) 59_465 .
O1 Gd1 O1 79.6(4) 70_573 86_665
O1 Gd1 O1 145.2(5) 59_465 86_665
O1 Gd1 O1 85.4(6) . 86_665
O1 Gd1 O1 85.4(6) 70_573 80_546
O1 Gd1 O1 79.6(4) 59_465 80_546
O1 Gd1 O1 79.6(4) . 80_546
O1 Gd1 O1 128.3(4) 86_665 80_546
O1 Gd1 O1 79.6(4) 70_573 18_754
O1 Gd1 O1 85.4(6) 59_465 18_754
O1 Gd1 O1 128.3(4) . 18_754
O1 Gd1 O1 79.6(4) 86_665 18_754
O1 Gd1 O1 145.2(5) 80_546 18_754
O1 Gd1 O3 72.6(2) 70_573 80_546
O1 Gd1 O3 137.3(3) 59_465 80_546
O1 Gd1 O3 72.6(2) . 80_546
O1 Gd1 O3 64.1(2) 86_665 80_546
O1 Gd1 O3 64.1(2) 80_546 80_546
O1 Gd1 O3 137.3(3) 18_754 80_546
O1 Gd1 O3 137.3(3) 70_573 .
O1 Gd1 O3 72.6(2) 59_465 .
O1 Gd1 O3 64.1(2) . .
O1 Gd1 O3 72.6(2) 86_665 .
O1 Gd1 O3 137.3(3) 80_546 .
O1 Gd1 O3 64.1(2) 18_754 .
O3 Gd1 O3 120.000(1) 80_546 .
O1 Gd1 O3 64.2(2) 70_573 59_465
O1 Gd1 O3 64.2(2) 59_465 59_465
O1 Gd1 O3 137.3(3) . 59_465
O1 Gd1 O3 137.3(3) 86_665 59_465
O1 Gd1 O3 72.6(2) 80_546 59_465
O1 Gd1 O3 72.6(2) 18_754 59_465
O3 Gd1 O3 120.0 80_546 59_465
O3 Gd1 O3 120.000(1) . 59_465
O2 Mn1 O2 180.0(5) 121_765 .
O2 Mn1 O2 87.4(4) 121_765 127_656
O2 Mn1 O2 92.6(4) . 127_656
O2 Mn1 O2 92.6(4) 121_765 7_664
O2 Mn1 O2 87.4(4) . 7_664
O2 Mn1 O2 180.0(6) 127_656 7_664
O2 Mn1 O2 87.4(4) 121_765 130_664
O2 Mn1 O2 92.6(4) . 130_664
O2 Mn1 O2 87.4(4) 127_656 130_664
O2 Mn1 O2 92.6(4) 7_664 130_664
O2 Mn1 O2 92.6(4) 121_765 10_656
O2 Mn1 O2 87.4(4) . 10_656
O2 Mn1 O2 92.6(4) 127_656 10_656
O2 Mn1 O2 87.4(4) 7_664 10_656
O2 Mn1 O2 180.000(1) 130_664 10_656
O1W Mn2 O1W 90.000(1) 10_656 .
O1W Mn2 O1W 180.000(5) 10_656 33_554
O1W Mn2 O1W 90.000(2) . 33_554
O1W Mn2 O1W 90.0 10_656 53_554
O1W Mn2 O1W 90.000(2) . 53_554
O1W Mn2 O1W 90.000(1) 33_554 53_554
O1W Mn2 O1W 90.000(1) 10_656 30_565
O1W Mn2 O1W 90.000(2) . 30_565
O1W Mn2 O1W 90.000(1) 33_554 30_565
O1W Mn2 O1W 180.000(5) 53_554 30_565
O1W Mn2 O1W 90.000(4) 10_656 50_664
O1W Mn2 O1W 180.0 . 50_664
O1W Mn2 O1W 90.000(4) 33_554 50_664
O1W Mn2 O1W 90.000(3) 53_554 50_664
O1W Mn2 O1W 90.000(4) 30_565 50_664
O1 C1 O2 123.2(16) . .
O1 C1 C2 117.4(15) . .
O2 C1 C2 119.4(13) . .
O3 C2 C1 108.2(11) . .
O3 C2 H2A 110.1 . .
C1 C2 H2A 110.1 . .
O3 C2 H2B 110.1 . .
C1 C2 H2B 110.1 . .
H2A C2 H2B 108.4 . .
C1 O1 Gd1 126.5(11) . .
C1 O2 Mn1 140.1(10) . .
C2 O3 C2 112.4(15) . 18_754
C2 O3 Gd1 123.8(7) . .
C2 O3 Gd1 123.8(7) 18_754 .
Mn2 O1W H1W 125.7 . .

loop_
_geom_bond_atom_site_label_1
_geom_bond_atom_site_label_2
_geom_bond_distance
_geom_bond_site_symmetry_2
Gd1 O1 2.390(10) 70_573
Gd1 O1 2.390(10) 59_465
Gd1 O1 2.390(10) .
Gd1 O1 2.390(10) 86_665
Gd1 O1 2.390(10) 80_546
Gd1 O1 2.390(10) 18_754
Gd1 O3 2.452(13) 80_546
Gd1 O3 2.452(13) .
Gd1 O3 2.452(13) 59_465
Mn1 O2 2.182(10) 121_765
Mn1 O2 2.182(10) .
Mn1 O2 2.182(10) 127_656
Mn1 O2 2.182(10) 7_664
Mn1 O2 2.182(10) 130_664
Mn1 O2 2.182(10) 10_656
Mn2 O1W 2.165(16) 10_656
Mn2 O1W 2.165(16) .
Mn2 O1W 2.165(16) 33_554
Mn2 O1W 2.165(16) 53_554
Mn2 O1W 2.165(16) 30_565
Mn2 O1W 2.165(16) 50_664
C1 O1 1.246(15) .
C1 O2 1.269(16) .
C1 C2 1.56(2) .
C2 O3 1.390(16) .
C2 H2A 0.9900 .
C2 H2B 0.9900 .
O3 C2 1.390(16) 18_754
O1W H1W 0.8500 .
O2W H2W 0.8501 .

loop_
_geom_hbond_atom_site_label_D
_geom_hbond_atom_site_label_H
_geom_hbond_atom_site_label_A
_geom_hbond_distance_DH
_geom_hbond_distance_HA
_geom_hbond_distance_DA
_geom_hbond_angle_DHA
O1W H1W O1 0.85 2.16 2.999(14) 167.1
O2W H2W O1 0.85 2.37 3.220(17) 176.8
